data_7131158
loop_
_publ_author_name
'Miao, Huixian'
'Zhou, Yujie'
'Wang, Pingping'
'Huang, Zetao'
'Zhaxi, Wenjiang'
'Liu, Luying'
'Duan, Fengnan'
'Wang, Jinmin'
'Ma, Xiao'
'Jiang, Shenlong'
'Huang, Wei'
'Zhang, Qun'
'Wu, Dayu'

_publ_section_title
;
 High-temperature negative thermal quenching phosphors from
 molecular-based materials.
;
_journal_issue 9
_journal_name_full 'Chemical communications (Cambridge, England)'
_journal_page_first 1229
_journal_page_last 1232
_journal_paper_doi 10.1039/d2cc05921e
_journal_volume 59
_journal_year 2023
_chemical_formula_moiety 'C28 H28 Cu4 I4 N8'
_chemical_formula_sum 'C28 H28 Cu4 I4 N8'
_chemical_formula_weight 1238.34
_space_group_crystal_system triclinic
_space_group_IT_number 2
_space_group_name_Hall '-P 1'
_space_group_name_H-M_alt 'P -1'
_atom_sites_solution_hydrogens geom
_atom_sites_solution_primary direct
_audit_creation_date 2021-10-08
_audit_creation_method
;
Olex2 1.5
(compiled 2021.08.20 svn.r13c46975 for OlexSys, GUI svn.r6405)
;
_audit_update_record
;
2022-12-31 deposited with the CCDC.	2023-01-04 downloaded from the CCDC.
;
_cell_angle_alpha 85.02
_cell_angle_beta 81.294(2)
_cell_angle_gamma 81.294(2)
_cell_formula_units_Z 2
_cell_length_a 8.7406(3)
_cell_length_b 10.0825(3)
_cell_length_c 20.1649(6)
_cell_measurement_reflns_used 25789
_cell_measurement_temperature 99.9(7)
_cell_measurement_theta_max 29.3700
_cell_measurement_theta_min 2.0570
_cell_volume 1732.64(9)
_computing_cell_refinement 'CrysAlisPro 1.171.41.64a (Rigaku OD, 2020)'
_computing_data_collection 'CrysAlisPro 1.171.41.64a (Rigaku OD, 2020)'
_computing_data_reduction 'CrysAlisPro 1.171.41.64a (Rigaku OD, 2020)'
_computing_molecular_graphics 'Olex2 1.5 (Dolomanov et al., 2009)'
_computing_publication_material 'Olex2 1.5 (Dolomanov et al., 2009)'
_computing_structure_refinement 'SHELXL 2018/3 (Sheldrick, 2015)'
_computing_structure_solution 'SHELXS  (Sheldrick, 2008)'
_diffrn_ambient_environment N~2~
_diffrn_ambient_temperature 99.9(7)
_diffrn_detector 'Hybrid Pixel Array Detector'
_diffrn_detector_area_resol_mean 10.0000
_diffrn_detector_type HyPix
_diffrn_measured_fraction_theta_full 0.999
_diffrn_measured_fraction_theta_max 0.850
_diffrn_measurement_details
;
List of Runs (angles in degrees, time in seconds):

  # Type    Start    End  Width  t~exp~   \w     \q     \k     \f   Frames
#--------------------------------------------------------------------------
  1  \w    -12.00  86.00   0.50    0.30    --   10.29  57.00 -90.00  196
  2  \w    -64.00 -16.00   0.50    0.30    --  -11.46 114.00 -20.04   96
  3  \w    -63.00 -34.00   0.50    0.30    --  -11.46 111.00  31.00   58
  4  \w    -22.00   7.00   0.50    0.30    --   10.29  37.00 120.00   58
  5  \w    -38.00  64.00   0.50    0.30    --  -11.46  57.00   0.00  204
  6  \w     27.00  91.00   0.50    0.30    --   10.29  37.00 120.00  128
  7  \w     -7.00  34.00   0.50    0.30    --  -11.46 -99.00  90.00   82
  8  \w    -83.00   8.00   0.50    0.30    --  -11.46 -57.00  60.00  182
  9  \w    -87.00 -34.00   0.50    0.30    --  -11.46 -77.00-120.00  106
 10  \w    -31.00  21.00   0.50    0.30    --  -11.46 -77.00-120.00  104
 11  \w    -11.00  20.00   0.50    0.30    --  -11.46 -99.00 -60.00   62
 12  \w      1.00  28.00   0.50    0.30    --   10.29 -99.00   0.00   54
 13  \w     31.00  56.00   0.50    0.30    --   10.29 -99.00   0.00   50
 14  \w      7.00  62.00   0.50    0.30    --   10.29-111.00 -63.00  110
 15  \w     10.00  45.00   0.50    0.30    --   10.29 -77.00-150.00   70
 16  \w    -65.00   7.00   0.50    0.30    --   10.29 -77.00-150.00  144
 17  \w    -65.00  38.00   0.50    0.30    --   10.29 -57.00 150.00  206
;
_diffrn_measurement_device 'four-circle diffractometer'
_diffrn_measurement_method '\w scans'
_diffrn_orient_matrix_type 'CrysAlisPro convention (1999,Acta A55,543-557)'
_diffrn_orient_matrix_UB_11 -0.0132097000
_diffrn_orient_matrix_UB_12 0.0121753000
_diffrn_orient_matrix_UB_13 -0.0213989000
_diffrn_orient_matrix_UB_21 0.0316904000
_diffrn_orient_matrix_UB_22 -0.0202900000
_diffrn_orient_matrix_UB_23 -0.0111775000
_diffrn_orient_matrix_UB_31 -0.0738919000
_diffrn_orient_matrix_UB_32 -0.0108416000
_diffrn_orient_matrix_UB_33 -0.0033817000
_diffrn_radiation_monochromator mirror
_diffrn_radiation_probe x-ray
_diffrn_radiation_type 'Mo K\a'
_diffrn_radiation_wavelength 0.71073
_diffrn_reflns_av_unetI/netI 0.0517
_diffrn_reflns_Laue_measured_fraction_full 0.999
_diffrn_reflns_Laue_measured_fraction_max 0.850
_diffrn_reflns_limit_h_max 12
_diffrn_reflns_limit_h_min -12
_diffrn_reflns_limit_k_max 13
_diffrn_reflns_limit_k_min -13
_diffrn_reflns_limit_l_max 26
_diffrn_reflns_limit_l_min -26
_diffrn_reflns_number 8031
_diffrn_reflns_point_group_measured_fraction_full 0.999
_diffrn_reflns_point_group_measured_fraction_max 0.850
_diffrn_reflns_theta_full 25.242
_diffrn_reflns_theta_max 29.309
_diffrn_reflns_theta_min 2.048
_diffrn_source 'Rotating-anode X-ray tube'
_diffrn_source_target Mo
_diffrn_source_type 'Rigaku (Mo) X-ray Source'
_diffrn_standards_number 0
_exptl_absorpt_coefficient_mu 6.018
_exptl_absorpt_correction_T_max 1.00000
_exptl_absorpt_correction_T_min 0.62115
_exptl_absorpt_correction_type multi-scan
_exptl_absorpt_process_details
;
CrysAlisPro 1.171.41.64a (Rigaku Oxford Diffraction, 2020)
Empirical absorption correction using spherical harmonics,
 implemented in SCALE3 ABSPACK scaling algorithm.
;
_exptl_crystal_colour 'clear light colourless'
_exptl_crystal_colour_lustre clear
_exptl_crystal_colour_modifier light
_exptl_crystal_colour_primary colourless
_exptl_crystal_density_diffrn 2.374
_exptl_crystal_description block
_exptl_crystal_F_000 1160
_exptl_crystal_size_max 0.12
_exptl_crystal_size_mid 0.11
_exptl_crystal_size_min 0.1
_refine_diff_density_max 2.587
_refine_diff_density_min -1.505
_refine_diff_density_rms 0.240
_refine_ls_extinction_method none
_refine_ls_goodness_of_fit_ref 1.019
_refine_ls_hydrogen_treatment constr
_refine_ls_matrix_type full
_refine_ls_number_parameters 398
_refine_ls_number_reflns 8031
_refine_ls_number_restraints 0
_refine_ls_restrained_S_all 1.019
_refine_ls_R_factor_all 0.0697
_refine_ls_R_factor_gt 0.0453
_refine_ls_shift/su_max 0.000
_refine_ls_shift/su_mean 0.000
_refine_ls_structure_factor_coef Fsqd
_refine_ls_weighting_details 'w=1/[\s^2^(Fo^2^)+(0.0546P)^2^+11.0340P] where P=(Fo^2^+2Fc^2^)/3'
_refine_ls_weighting_scheme calc
_refine_ls_wR_factor_gt 0.1077
_refine_ls_wR_factor_ref 0.1225
_reflns_Friedel_coverage 0.000
_reflns_number_gt 6109
_reflns_number_total 8031
_reflns_threshold_expression 'I > 2\s(I)'
_cod_data_source_file d2cc05921e2.cif
_cod_data_source_block cp1
_cod_depositor_comments 'Adding full bibliography for 7131158--7131159.cif.'
_cod_database_code 7131158
_shelx_shelxl_version_number 2018/3
_shelx_space_group_comment
;
The symmetry employed for this shelxl refinement is uniquely defined
by the following loop, which should always be used as a source of
symmetry information in preference to the above space-group names.
They are only intended as comments.
;
_shelx_estimated_absorpt_t_max 0.584
_shelx_estimated_absorpt_t_min 0.532
_exptl_crystal_mounting_method 'The title complex was mounted in a sealed capillary.'
_olex2_refinement_description
;
1. Twinned data refinement
 Scales: 0.5873(14)
 0.4127(14)
2. Fixed Uiso
 At 1.2 times of:
  All C(H) groups, All C(H,H) groups
3.a Secondary CH2 refined with riding coordinates:
 C4(H4A,H4B), C11(H11A,H11B), C18(H18A,H18B), C25(H25A,H25B)
3.b Aromatic/amide H refined with riding coordinates:
 C1(H1), C2(H2), C3(H3), C6(H6), C7(H7), C8(H8), C9(H9), C12(H12), C13(H13),
 C14(H14), C15(H15), C16(H16), C17(H17), C20(H20), C21(H21), C22(H22), C23(H23),
  C26(H26), C27(H27), C28(H28)
;
_olex2_submission_special_instructions 'No special instructions were received'
_oxdiff_exptl_absorpt_empirical_details
;
Empirical correction (ABSPACK) includes:
- Absorption correction using spherical harmonics
- Frame scaling
;
_oxdiff_exptl_absorpt_empirical_full_max 1.314
_oxdiff_exptl_absorpt_empirical_full_min 0.797

loop_
_space_group_symop_operation_xyz
'x, y, z'
'-x, -y, -z'

loop_
_atom_site_label
_atom_site_type_symbol
_atom_site_fract_x
_atom_site_fract_y
_atom_site_fract_z
_atom_site_U_iso_or_equiv
_atom_site_adp_type
_atom_site_occupancy
_atom_site_site_symmetry_order
_atom_site_calc_flag
_atom_site_refinement_flags_posn
_atom_site_refinement_flags_adp
_atom_site_refinement_flags_occupancy
_atom_site_disorder_assembly
_atom_site_disorder_group
I1 I -0.51359(6) -0.02233(6) -0.13779(3) 0.02639(14) Uani 1 1 d . . . . .
I2 I -0.44204(6) 0.02149(6) -0.36410(3) 0.02613(14) Uani 1 1 d . . . . .
I3 I -0.06151(6) -0.23156(6) -0.23995(3) 0.02644(14) Uani 1 1 d . . . . .
I4 I -0.13128(6) 0.22223(6) -0.26301(3) 0.02779(14) Uani 1 1 d . . . . .
Cu1 Cu -0.40748(12) 0.13353(11) -0.25543(6) 0.0282(2) Uani 1 1 d . . . . .
Cu2 Cu -0.36786(13) -0.14259(11) -0.24356(6) 0.0283(2) Uani 1 1 d . . . . .
Cu3 Cu -0.16818(12) 0.00109(11) -0.31750(5) 0.0272(2) Uani 1 1 d . . . . .
Cu4 Cu -0.21055(13) -0.01733(12) -0.18127(6) 0.0299(3) Uani 1 1 d . . . . .
N1 N -0.5673(9) 0.2940(8) -0.2352(4) 0.0280(17) Uani 1 1 d . . . . .
N2 N -0.6926(9) 0.4604(8) -0.1765(4) 0.0300(18) Uani 1 1 d . . . . .
N3 N -0.9028(9) 0.8424(8) 0.0222(4) 0.0303(18) Uani 1 1 d . . . . .
N4 N -0.8829(8) 0.9626(8) 0.1071(4) 0.0264(16) Uani 1 1 d . . . . .
N5 N -0.4524(9) -0.2950(8) -0.2741(4) 0.0258(16) Uani 1 1 d . . . . .
N6 N -0.4513(9) -0.4539(8) -0.3436(4) 0.0316(18) Uani 1 1 d . . . . .
N7 N -0.1288(8) -0.8344(7) -0.5242(4) 0.0257(16) Uani 1 1 d . . . . .
N8 N 0.0052(8) -0.9582(8) -0.6048(4) 0.0222(15) Uani 1 1 d . . . . .
C1 C -0.5523(10) 0.3888(10) -0.1988(5) 0.028(2) Uani 1 1 d . . . . .
H1 H -0.454903 0.406573 -0.188686 0.033 Uiso 1 1 calc R U . . .
C2 C -0.7264(10) 0.2989(9) -0.2361(5) 0.028(2) Uani 1 1 d . . . . .
H2 H -0.773400 0.240044 -0.258562 0.034 Uiso 1 1 calc R U . . .
C3 C -0.8036(11) 0.4010(9) -0.1998(5) 0.034(2) Uani 1 1 d . . . . .
H3 H -0.913592 0.426775 -0.191833 0.041 Uiso 1 1 calc R U . . .
C4 C -0.7196(13) 0.5691(11) -0.1300(5) 0.037(2) Uani 1 1 d . . . . .
H4A H -0.816941 0.628918 -0.137652 0.045 Uiso 1 1 calc R U . . .
H4B H -0.632291 0.623144 -0.140123 0.045 Uiso 1 1 calc R U . . .
C5 C -0.7328(11) 0.5180(9) -0.0570(5) 0.031(2) Uani 1 1 d . . . . .
C6 C -0.6811(14) 0.3870(11) -0.0375(6) 0.044(3) Uani 1 1 d . . . . .
H6 H -0.641294 0.325306 -0.071012 0.053 Uiso 1 1 calc R U . . .
C7 C -0.6849(13) 0.3421(10) 0.0295(6) 0.040(3) Uani 1 1 d . . . . .
H7 H -0.649718 0.251052 0.042400 0.048 Uiso 1 1 calc R U . . .
C8 C -0.7425(14) 0.4357(11) 0.0769(6) 0.044(3) Uani 1 1 d . . . . .
H8 H -0.743122 0.408738 0.123289 0.053 Uiso 1 1 calc R U . . .
C9 C -0.7987(13) 0.5671(10) 0.0584(5) 0.038(2) Uani 1 1 d . . . . .
H9 H -0.842121 0.627963 0.091965 0.046 Uiso 1 1 calc R U . . .
C10 C -0.7921(12) 0.6106(10) -0.0094(5) 0.032(2) Uani 1 1 d . . . . .
C11 C -0.8532(13) 0.7527(10) -0.0321(5) 0.036(2) Uani 1 1 d . . . . .
H11A H -0.770404 0.789810 -0.064114 0.043 Uiso 1 1 calc R U . . .
H11B H -0.942922 0.750586 -0.056439 0.043 Uiso 1 1 calc R U . . .
C12 C -0.8056(11) 0.9018(11) 0.0529(5) 0.032(2) Uani 1 1 d . . . . .
H12 H -0.696993 0.900497 0.037826 0.039 Uiso 1 1 calc R U . . .
C13 C -1.0504(11) 0.8631(10) 0.0596(5) 0.032(2) Uani 1 1 d . . . . .
H13 H -1.142515 0.832221 0.051086 0.039 Uiso 1 1 calc R U . . .
C14 C -1.0355(10) 0.9359(10) 0.1103(5) 0.028(2) Uani 1 1 d . . . . .
H14 H -1.118711 0.965398 0.144140 0.033 Uiso 1 1 calc R U . . .
C15 C -0.3673(11) -0.3925(9) -0.3078(5) 0.028(2) Uani 1 1 d . . . . .
H15 H -0.258250 -0.417113 -0.307140 0.034 Uiso 1 1 calc R U . . .
C16 C -0.6023(10) -0.2916(9) -0.2894(5) 0.028(2) Uani 1 1 d . . . . .
H16 H -0.690477 -0.230295 -0.272716 0.033 Uiso 1 1 calc R U . . .
C17 C -0.6047(10) -0.3881(9) -0.3313(5) 0.0266(19) Uani 1 1 d . . . . .
H17 H -0.693039 -0.407604 -0.348924 0.032 Uiso 1 1 calc R U . . .
C18 C -0.3906(11) -0.5592(9) -0.3888(5) 0.030(2) Uani 1 1 d . . . . .
H18A H -0.478082 -0.604494 -0.397242 0.035 Uiso 1 1 calc R U . . .
H18B H -0.316675 -0.626865 -0.366885 0.035 Uiso 1 1 calc R U . . .
C19 C -0.3078(11) -0.5085(9) -0.4556(5) 0.028(2) Uani 1 1 d . . . . .
C20 C -0.3373(12) -0.3704(10) -0.4773(5) 0.035(2) Uani 1 1 d . . . . .
H20 H -0.407918 -0.309645 -0.449905 0.042 Uiso 1 1 calc R U . . .
C21 C -0.2626(11) -0.3253(10) -0.5384(5) 0.031(2) Uani 1 1 d . . . . .
H21 H -0.283099 -0.233185 -0.553309 0.037 Uiso 1 1 calc R U . . .
C22 C -0.1590(12) -0.4119(10) -0.5777(5) 0.033(2) Uani 1 1 d . . . . .
H22 H -0.108191 -0.379344 -0.619628 0.040 Uiso 1 1 calc R U . . .
C23 C -0.1270(11) -0.5498(10) -0.5565(5) 0.031(2) Uani 1 1 d . . . . .
H23 H -0.054163 -0.609674 -0.583494 0.038 Uiso 1 1 calc R U . . .
C24 C -0.2043(11) -0.5958(9) -0.4952(4) 0.029(2) Uani 1 1 d . . . . .
C25 C -0.1660(12) -0.7427(9) -0.4704(5) 0.030(2) Uani 1 1 d . . . . .
H25A H -0.075899 -0.751733 -0.445070 0.036 Uiso 1 1 calc R U . . .
H25B H -0.256421 -0.769137 -0.438966 0.036 Uiso 1 1 calc R U . . .
C26 C 0.0146(10) -0.8794(9) -0.5572(5) 0.0276(19) Uani 1 1 d . . . . .
H26 H 0.109814 -0.856777 -0.547187 0.033 Uiso 1 1 calc R U . . .
C27 C -0.2362(10) -0.8905(9) -0.5533(4) 0.0246(19) Uani 1 1 d . . . . .
H27 H -0.346442 -0.879548 -0.540883 0.030 Uiso 1 1 calc R U . . .
C28 C -0.1514(9) -0.9643(9) -0.6030(4) 0.0221(17) Uani 1 1 d . . . . .
H28 H -0.194213 -1.013010 -0.632345 0.027 Uiso 1 1 calc R U . . .

loop_
_atom_site_aniso_label
_atom_site_aniso_U_11
_atom_site_aniso_U_22
_atom_site_aniso_U_33
_atom_site_aniso_U_23
_atom_site_aniso_U_13
_atom_site_aniso_U_12
I1 0.0188(3) 0.0315(3) 0.0262(3) 0.0047(2) 0.0005(2) -0.0026(2)
I2 0.0214(3) 0.0294(3) 0.0283(3) 0.0067(2) -0.0070(2) -0.0076(2)
I3 0.0197(3) 0.0293(3) 0.0277(3) 0.0064(2) -0.0027(2) -0.0007(2)
I4 0.0234(3) 0.0305(3) 0.0307(3) 0.0019(2) -0.0048(2) -0.0089(2)
Cu1 0.0217(5) 0.0280(6) 0.0334(6) 0.0004(5) -0.0030(4) -0.0007(4)
Cu2 0.0245(6) 0.0278(6) 0.0330(6) -0.0016(5) -0.0015(4) -0.0078(4)
Cu3 0.0217(5) 0.0337(6) 0.0248(6) 0.0011(5) 0.0006(4) -0.0049(4)
Cu4 0.0239(6) 0.0395(7) 0.0269(6) -0.0028(5) -0.0065(4) -0.0037(5)
N1 0.025(4) 0.029(4) 0.029(4) 0.007(3) -0.003(3) -0.005(3)
N2 0.034(4) 0.024(4) 0.030(4) 0.001(3) -0.005(3) 0.003(3)
N3 0.032(4) 0.035(4) 0.024(4) 0.000(3) -0.003(3) -0.008(3)
N4 0.023(4) 0.034(5) 0.021(4) 0.002(3) 0.000(3) -0.005(3)
N5 0.031(4) 0.020(4) 0.026(4) 0.002(3) 0.001(3) -0.009(3)
N6 0.030(4) 0.031(4) 0.032(4) 0.003(3) -0.001(3) -0.003(3)
N7 0.023(4) 0.021(4) 0.031(4) 0.005(3) 0.000(3) -0.004(3)
N8 0.017(3) 0.026(4) 0.022(4) 0.006(3) -0.001(3) -0.005(3)
C1 0.022(4) 0.031(5) 0.028(5) 0.000(4) -0.001(4) -0.002(4)
C2 0.031(5) 0.029(5) 0.024(5) 0.003(4) -0.003(4) -0.003(4)
C3 0.027(5) 0.024(5) 0.051(6) 0.008(4) -0.007(4) -0.004(4)
C4 0.050(6) 0.039(6) 0.020(5) 0.004(4) -0.002(4) -0.007(5)
C5 0.035(5) 0.027(5) 0.028(5) 0.007(4) -0.009(4) 0.002(4)
C6 0.050(7) 0.031(6) 0.050(7) 0.002(5) -0.011(5) 0.001(5)
C7 0.047(6) 0.028(5) 0.042(6) 0.009(5) -0.010(5) 0.000(4)
C8 0.052(7) 0.044(6) 0.033(6) 0.012(5) -0.007(5) -0.005(5)
C9 0.051(7) 0.032(5) 0.029(5) 0.006(4) 0.007(4) -0.014(5)
C10 0.039(5) 0.033(5) 0.023(5) 0.005(4) 0.000(4) -0.008(4)
C11 0.055(7) 0.031(5) 0.024(5) 0.003(4) -0.006(4) -0.012(5)
C12 0.029(5) 0.045(6) 0.023(5) 0.003(4) -0.006(4) -0.009(4)
C13 0.029(5) 0.035(5) 0.035(5) 0.006(4) -0.011(4) -0.009(4)
C14 0.019(4) 0.043(6) 0.020(4) 0.000(4) -0.006(3) -0.001(4)
C15 0.026(5) 0.027(5) 0.030(5) 0.009(4) -0.002(4) -0.003(4)
C16 0.019(4) 0.028(5) 0.038(5) 0.003(4) -0.008(4) -0.007(3)
C17 0.024(4) 0.027(5) 0.031(5) 0.007(4) -0.007(4) -0.009(3)
C18 0.026(5) 0.023(5) 0.039(5) 0.003(4) 0.001(4) -0.007(4)
C19 0.036(5) 0.027(5) 0.024(5) 0.004(4) -0.014(4) -0.008(4)
C20 0.045(6) 0.029(5) 0.033(5) 0.002(4) -0.019(4) 0.000(4)
C21 0.037(5) 0.023(5) 0.034(5) 0.009(4) -0.012(4) -0.009(4)
C22 0.041(5) 0.032(5) 0.029(5) 0.013(4) -0.012(4) -0.019(4)
C23 0.035(5) 0.028(5) 0.032(5) 0.008(4) -0.006(4) -0.009(4)
C24 0.035(5) 0.029(5) 0.023(5) 0.003(4) -0.005(4) -0.012(4)
C25 0.039(5) 0.028(5) 0.024(5) 0.000(4) -0.003(4) -0.009(4)
C26 0.028(5) 0.025(5) 0.033(5) 0.006(4) -0.009(4) -0.012(4)
C27 0.014(4) 0.033(5) 0.026(5) 0.003(4) -0.002(3) 0.000(3)
C28 0.021(4) 0.026(5) 0.020(4) 0.002(3) -0.003(3) -0.008(3)

loop_
_atom_type_symbol
_atom_type_description
_atom_type_scat_dispersion_real
_atom_type_scat_dispersion_imag
_atom_type_scat_source
C C 0.0033 0.0016 'International Tables Vol C Tables 4.2.6.8 and 6.1.1.4'
H H 0.0000 0.0000 'International Tables Vol C Tables 4.2.6.8 and 6.1.1.4'
Cu Cu 0.3201 1.2651 'International Tables Vol C Tables 4.2.6.8 and 6.1.1.4'
I I -0.4742 1.8119 'International Tables Vol C Tables 4.2.6.8 and 6.1.1.4'
N N 0.0061 0.0033 'International Tables Vol C Tables 4.2.6.8 and 6.1.1.4'

loop_
_geom_angle_atom_site_label_1
_geom_angle_atom_site_label_2
_geom_angle_atom_site_label_3
_geom_angle
_geom_angle_site_symmetry_1
_geom_angle_site_symmetry_3
_geom_angle_publ_flag
Cu2 I1 Cu1 60.33(4) . . ?
Cu2 I1 Cu4 57.23(3) . . ?
Cu4 I1 Cu1 57.74(3) . . ?
Cu1 I2 Cu2 59.10(3) . . ?
Cu1 I2 Cu3 56.88(3) . . ?
Cu3 I2 Cu2 56.12(3) . . ?
Cu2 I3 Cu3 57.06(3) . . ?
Cu4 I3 Cu2 56.63(3) . . ?
Cu4 I3 Cu3 59.55(4) . . ?
Cu1 I4 Cu4 56.73(3) . . ?
Cu3 I4 Cu1 56.56(3) . . ?
Cu3 I4 Cu4 58.01(3) . . ?
I2 Cu1 I1 110.75(4) . . ?
I2 Cu1 I4 113.52(4) . . ?
I2 Cu1 Cu2 65.75(4) . . ?
I2 Cu1 Cu4 113.57(5) . . ?
I4 Cu1 I1 118.33(4) . . ?
I4 Cu1 Cu2 110.09(5) . . ?
Cu2 Cu1 I1 55.58(3) . . ?
Cu3 Cu1 I1 108.67(5) . . ?
Cu3 Cu1 I2 62.51(4) . . ?
Cu3 Cu1 I4 61.21(4) . . ?
Cu3 Cu1 Cu2 59.93(4) . . ?
Cu3 Cu1 Cu4 62.87(4) . . ?
Cu4 Cu1 I1 57.82(4) . . ?
Cu4 Cu1 I4 66.14(4) . . ?
Cu4 Cu1 Cu2 55.65(4) . . ?
N1 Cu1 I1 94.6(2) . . ?
N1 Cu1 I2 112.9(2) . . ?
N1 Cu1 I4 105.1(2) . . ?
N1 Cu1 Cu2 141.8(2) . . ?
N1 Cu1 Cu3 156.5(2) . . ?
N1 Cu1 Cu4 132.0(2) . . ?
I1 Cu2 I2 109.02(4) . . ?
I1 Cu2 I3 115.08(5) . . ?
I1 Cu2 Cu1 64.09(4) . . ?
I1 Cu2 Cu3 112.58(5) . . ?
I3 Cu2 I2 115.79(4) . . ?
I3 Cu2 Cu1 108.31(4) . . ?
Cu1 Cu2 I2 55.15(3) . . ?
Cu3 Cu2 I2 57.25(3) . . ?
Cu3 Cu2 I3 63.74(4) . . ?
Cu3 Cu2 Cu1 55.86(4) . . ?
Cu4 Cu2 I1 62.58(4) . . ?
Cu4 Cu2 I2 108.58(5) . . ?
Cu4 Cu2 I3 60.14(4) . . ?
Cu4 Cu2 Cu1 60.54(4) . . ?
Cu4 Cu2 Cu3 63.21(4) . . ?
N5 Cu2 I1 119.5(2) . . ?
N5 Cu2 I2 90.3(2) . . ?
N5 Cu2 I3 105.0(2) . . ?
N5 Cu2 Cu1 139.9(2) . . ?
N5 Cu2 Cu3 125.5(2) . . ?
N5 Cu2 Cu4 159.5(2) . . ?
I2 Cu3 I3 120.11(4) . . ?
I2 Cu3 Cu4 110.65(4) . . ?
I4 Cu3 I2 112.81(4) . . ?
I4 Cu3 I3 111.16(4) . . ?
I4 Cu3 Cu4 65.87(4) . . ?
Cu1 Cu3 I2 60.62(4) . . ?
Cu1 Cu3 I3 111.28(5) . . ?
Cu1 Cu3 I4 62.23(4) . . ?
Cu1 Cu3 Cu2 64.21(4) . . ?
Cu1 Cu3 Cu4 61.10(4) . . ?
Cu2 Cu3 I2 66.62(4) . . ?
Cu2 Cu3 I3 59.19(4) . . ?
Cu2 Cu3 I4 114.30(5) . . ?
Cu2 Cu3 Cu4 56.36(4) . . ?
Cu4 Cu3 I3 56.61(3) . . ?
N8 Cu3 I2 105.9(2) 2_544 . ?
N8 Cu3 I3 93.1(2) 2_544 . ?
N8 Cu3 I4 111.8(2) 2_544 . ?
N8 Cu3 Cu1 155.6(2) 2_544 . ?
N8 Cu3 Cu2 132.3(2) 2_544 . ?
N8 Cu3 Cu4 140.9(2) 2_544 . ?
I1 Cu4 I4 116.18(4) . . ?
I1 Cu4 Cu3 108.55(5) . . ?
I3 Cu4 I1 115.69(5) . . ?
I3 Cu4 I4 109.09(4) . . ?
I3 Cu4 Cu1 113.22(5) . . ?
I3 Cu4 Cu3 63.84(4) . . ?
Cu1 Cu4 I1 64.44(4) . . ?
Cu1 Cu4 I4 57.13(3) . . ?
Cu1 Cu4 Cu3 56.04(4) . . ?
Cu2 Cu4 I1 60.19(4) . . ?
Cu2 Cu4 I3 63.23(4) . . ?
Cu2 Cu4 I4 109.33(5) . . ?
Cu2 Cu4 Cu1 63.81(4) . . ?
Cu2 Cu4 Cu3 60.43(4) . . ?
Cu3 Cu4 I4 56.11(3) . . ?
N4 Cu4 I1 107.4(2) 2_465 . ?
N4 Cu4 I3 115.8(2) 2_465 . ?
N4 Cu4 I4 90.2(2) 2_465 . ?
N4 Cu4 Cu1 127.8(2) 2_465 . ?
N4 Cu4 Cu2 159.8(2) 2_465 . ?
N4 Cu4 Cu3 138.9(2) 2_465 . ?
C1 N1 Cu1 125.2(6) . . ?
C1 N1 C2 106.3(8) . . ?
C2 N1 Cu1 124.7(6) . . ?
C1 N2 C3 106.2(8) . . ?
C1 N2 C4 126.2(8) . . ?
C3 N2 C4 127.2(8) . . ?
C12 N3 C11 125.0(9) . . ?
C12 N3 C13 107.6(8) . . ?
C13 N3 C11 126.5(8) . . ?
C12 N4 Cu4 126.2(6) . 2_465 ?
C12 N4 C14 104.3(7) . . ?
C14 N4 Cu4 126.1(6) . 2_465 ?
C15 N5 Cu2 124.3(6) . . ?
C15 N5 C16 105.1(8) . . ?
C16 N5 Cu2 125.7(6) . . ?
C15 N6 C17 105.7(8) . . ?
C15 N6 C18 126.2(8) . . ?
C17 N6 C18 127.9(8) . . ?
C26 N7 C25 127.7(8) . . ?
C26 N7 C27 106.4(8) . . ?
C27 N7 C25 125.8(8) . . ?
C26 N8 Cu3 125.6(6) . 2_544 ?
C26 N8 C28 105.8(7) . . ?
C28 N8 Cu3 125.0(6) . 2_544 ?
N1 C1 N2 111.9(8) . . ?
N1 C1 H1 124.1 . . ?
N2 C1 H1 124.1 . . ?
N1 C2 H2 125.6 . . ?
C3 C2 N1 108.8(8) . . ?
C3 C2 H2 125.6 . . ?
N2 C3 H3 126.6 . . ?
C2 C3 N2 106.8(8) . . ?
C2 C3 H3 126.6 . . ?
N2 C4 H4A 109.0 . . ?
N2 C4 H4B 109.0 . . ?
N2 C4 C5 113.1(8) . . ?
H4A C4 H4B 107.8 . . ?
C5 C4 H4A 109.0 . . ?
C5 C4 H4B 109.0 . . ?
C6 C5 C4 122.2(10) . . ?
C6 C5 C10 120.4(9) . . ?
C10 C5 C4 117.3(8) . . ?
C5 C6 H6 118.9 . . ?
C5 C6 C7 122.2(11) . . ?
C7 C6 H6 118.9 . . ?
C6 C7 H7 121.4 . . ?
C6 C7 C8 117.1(10) . . ?
C8 C7 H7 121.4 . . ?
C7 C8 H8 119.2 . . ?
C9 C8 C7 121.6(10) . . ?
C9 C8 H8 119.2 . . ?
C8 C9 H9 119.9 . . ?
C8 C9 C10 120.2(10) . . ?
C10 C9 H9 119.9 . . ?
C5 C10 C9 118.4(9) . . ?
C5 C10 C11 119.5(8) . . ?
C9 C10 C11 122.1(9) . . ?
N3 C11 C10 114.3(8) . . ?
N3 C11 H11A 108.7 . . ?
N3 C11 H11B 108.7 . . ?
C10 C11 H11A 108.7 . . ?
C10 C11 H11B 108.7 . . ?
H11A C11 H11B 107.6 . . ?
N3 C12 H12 124.5 . . ?
N4 C12 N3 111.0(8) . . ?
N4 C12 H12 124.5 . . ?
N3 C13 H13 127.2 . . ?
C14 C13 N3 105.6(8) . . ?
C14 C13 H13 127.2 . . ?
N4 C14 H14 124.3 . . ?
C13 C14 N4 111.5(8) . . ?
C13 C14 H14 124.3 . . ?
N5 C15 N6 112.8(8) . . ?
N5 C15 H15 123.6 . . ?
N6 C15 H15 123.6 . . ?
N5 C16 H16 125.0 . . ?
C17 C16 N5 110.1(8) . . ?
C17 C16 H16 125.0 . . ?
N6 C17 H17 126.8 . . ?
C16 C17 N6 106.3(8) . . ?
C16 C17 H17 126.8 . . ?
N6 C18 H18A 108.9 . . ?
N6 C18 H18B 108.9 . . ?
N6 C18 C19 113.4(8) . . ?
H18A C18 H18B 107.7 . . ?
C19 C18 H18A 108.9 . . ?
C19 C18 H18B 108.9 . . ?
C20 C19 C18 119.8(9) . . ?
C24 C19 C18 120.2(8) . . ?
C24 C19 C20 120.0(9) . . ?
C19 C20 H20 120.3 . . ?
C21 C20 C19 119.5(10) . . ?
C21 C20 H20 120.3 . . ?
C20 C21 H21 119.7 . . ?
C22 C21 C20 120.6(10) . . ?
C22 C21 H21 119.7 . . ?
C21 C22 H22 119.7 . . ?
C21 C22 C23 120.6(9) . . ?
C23 C22 H22 119.7 . . ?
C22 C23 H23 120.6 . . ?
C24 C23 C22 118.8(10) . . ?
C24 C23 H23 120.6 . . ?
C19 C24 C23 120.5(9) . . ?
C19 C24 C25 120.1(8) . . ?
C23 C24 C25 119.3(9) . . ?
N7 C25 C24 113.4(7) . . ?
N7 C25 H25A 108.9 . . ?
N7 C25 H25B 108.9 . . ?
C24 C25 H25A 108.9 . . ?
C24 C25 H25B 108.9 . . ?
H25A C25 H25B 107.7 . . ?
N7 C26 H26 124.2 . . ?
N8 C26 N7 111.7(8) . . ?
N8 C26 H26 124.2 . . ?
N7 C27 H27 127.0 . . ?
C28 C27 N7 106.0(8) . . ?
C28 C27 H27 127.0 . . ?
N8 C28 H28 125.0 . . ?
C27 C28 N8 110.1(7) . . ?
C27 C28 H28 125.0 . . ?

loop_
_geom_bond_atom_site_label_1
_geom_bond_atom_site_label_2
_geom_bond_distance
_geom_bond_site_symmetry_2
_geom_bond_publ_flag
I1 Cu1 2.8434(13) . ?
I1 Cu2 2.6078(13) . ?
I1 Cu4 2.6678(12) . ?
I2 Cu1 2.6273(13) . ?
I2 Cu2 2.9189(13) . ?
I2 Cu3 2.6746(12) . ?
I3 Cu2 2.7019(12) . ?
I3 Cu3 2.8212(12) . ?
I3 Cu4 2.6244(13) . ?
I4 Cu1 2.6776(12) . ?
I4 Cu3 2.6520(13) . ?
I4 Cu4 2.9156(13) . ?
Cu1 Cu2 2.7469(16) . ?
Cu1 Cu3 2.5252(14) . ?
Cu1 Cu4 2.6654(15) . ?
Cu1 N1 1.998(8) . ?
Cu2 Cu3 2.6401(15) . ?
Cu2 Cu4 2.5273(14) . ?
Cu2 N5 1.983(7) . ?
Cu3 Cu4 2.7096(16) . ?
Cu3 N8 1.982(7) 2_544 ?
Cu4 N4 1.965(8) 2_465 ?
N1 C1 1.288(12) . ?
N1 C2 1.388(11) . ?
N2 C1 1.360(12) . ?
N2 C3 1.372(12) . ?
N2 C4 1.472(13) . ?
N3 C11 1.454(13) . ?
N3 C12 1.357(12) . ?
N3 C13 1.388(12) . ?
N4 C12 1.340(12) . ?
N4 C14 1.391(11) . ?
N5 C15 1.313(12) . ?
N5 C16 1.386(11) . ?
N6 C15 1.348(13) . ?
N6 C17 1.400(12) . ?
N6 C18 1.447(12) . ?
N7 C25 1.454(12) . ?
N7 C26 1.359(12) . ?
N7 C27 1.389(11) . ?
N8 C26 1.318(12) . ?
N8 C28 1.375(10) . ?
C1 H1 0.9500 . ?
C2 H2 0.9500 . ?
C2 C3 1.350(14) . ?
C3 H3 0.9500 . ?
C4 H4A 0.9900 . ?
C4 H4B 0.9900 . ?
C4 C5 1.510(13) . ?
C5 C6 1.373(14) . ?
C5 C10 1.386(14) . ?
C6 H6 0.9500 . ?
C6 C7 1.383(16) . ?
C7 H7 0.9500 . ?
C7 C8 1.388(15) . ?
C8 H8 0.9500 . ?
C8 C9 1.382(15) . ?
C9 H9 0.9500 . ?
C9 C10 1.395(13) . ?
C10 C11 1.508(14) . ?
C11 H11A 0.9900 . ?
C11 H11B 0.9900 . ?
C12 H12 0.9500 . ?
C13 H13 0.9500 . ?
C13 C14 1.341(14) . ?
C14 H14 0.9500 . ?
C15 H15 0.9500 . ?
C16 H16 0.9500 . ?
C16 C17 1.347(13) . ?
C17 H17 0.9500 . ?
C18 H18A 0.9900 . ?
C18 H18B 0.9900 . ?
C18 C19 1.515(12) . ?
C19 C20 1.419(13) . ?
C19 C24 1.377(14) . ?
C20 H20 0.9500 . ?
C20 C21 1.379(14) . ?
C21 H21 0.9500 . ?
C21 C22 1.369(14) . ?
C22 H22 0.9500 . ?
C22 C23 1.417(13) . ?
C23 H23 0.9500 . ?
C23 C24 1.393(13) . ?
C24 C25 1.526(13) . ?
C25 H25A 0.9900 . ?
C25 H25B 0.9900 . ?
C26 H26 0.9500 . ?
C27 H27 0.9500 . ?
C27 C28 1.359(12) . ?
C28 H28 0.9500 . ?

loop_
_geom_torsion_atom_site_label_1
_geom_torsion_atom_site_label_2
_geom_torsion_atom_site_label_3
_geom_torsion_atom_site_label_4
_geom_torsion
_geom_torsion_site_symmetry_1
_geom_torsion_site_symmetry_2
_geom_torsion_site_symmetry_3
_geom_torsion_site_symmetry_4
_geom_torsion_publ_flag
Cu1 N1 C1 N2 -160.8(6) . . . . ?
Cu1 N1 C2 C3 160.0(7) . . . . ?
Cu2 N5 C15 N6 -156.9(6) . . . . ?
Cu2 N5 C16 C17 156.6(7) . . . . ?
Cu3 N8 C26 N7 159.9(6) 2_544 . . . ?
Cu3 N8 C28 C27 -160.8(6) 2_544 . . . ?
Cu4 N4 C12 N3 161.6(6) 2_465 . . . ?
Cu4 N4 C14 C13 -161.0(7) 2_465 . . . ?
N1 C2 C3 N2 0.3(10) . . . . ?
N2 C4 C5 C6 17.5(15) . . . . ?
N2 C4 C5 C10 -166.0(9) . . . . ?
N3 C13 C14 N4 -0.2(11) . . . . ?
N5 C16 C17 N6 -0.6(10) . . . . ?
N6 C18 C19 C20 -20.0(12) . . . . ?
N6 C18 C19 C24 160.1(9) . . . . ?
N7 C27 C28 N8 1.4(10) . . . . ?
C1 N1 C2 C3 0.9(10) . . . . ?
C1 N2 C3 C2 -1.4(10) . . . . ?
C1 N2 C4 C5 -83.6(12) . . . . ?
C2 N1 C1 N2 -1.8(10) . . . . ?
C3 N2 C1 N1 2.1(11) . . . . ?
C3 N2 C4 C5 88.3(12) . . . . ?
C4 N2 C1 N1 175.4(8) . . . . ?
C4 N2 C3 C2 -174.6(8) . . . . ?
C4 C5 C6 C7 176.2(10) . . . . ?
C4 C5 C10 C9 -177.1(9) . . . . ?
C4 C5 C10 C11 5.4(15) . . . . ?
C5 C6 C7 C8 -0.6(17) . . . . ?
C5 C10 C11 N3 -176.2(9) . . . . ?
C6 C5 C10 C9 -0.5(16) . . . . ?
C6 C5 C10 C11 -178.0(10) . . . . ?
C6 C7 C8 C9 2.3(17) . . . . ?
C7 C8 C9 C10 -3.0(17) . . . . ?
C8 C9 C10 C5 2.1(16) . . . . ?
C8 C9 C10 C11 179.5(10) . . . . ?
C9 C10 C11 N3 6.4(15) . . . . ?
C10 C5 C6 C7 -0.2(17) . . . . ?
C11 N3 C12 N4 -171.0(8) . . . . ?
C11 N3 C13 C14 170.3(9) . . . . ?
C12 N3 C11 C10 79.5(12) . . . . ?
C12 N3 C13 C14 1.0(11) . . . . ?
C12 N4 C14 C13 -0.7(11) . . . . ?
C13 N3 C11 C10 -88.1(12) . . . . ?
C13 N3 C12 N4 -1.5(11) . . . . ?
C14 N4 C12 N3 1.3(11) . . . . ?
C15 N5 C16 C17 0.8(10) . . . . ?
C15 N6 C17 C16 0.3(10) . . . . ?
C15 N6 C18 C19 -75.8(12) . . . . ?
C16 N5 C15 N6 -0.6(10) . . . . ?
C17 N6 C15 N5 0.2(10) . . . . ?
C17 N6 C18 C19 99.2(10) . . . . ?
C18 N6 C15 N5 176.1(8) . . . . ?
C18 N6 C17 C16 -175.6(9) . . . . ?
C18 C19 C20 C21 -179.4(8) . . . . ?
C18 C19 C24 C23 -179.6(8) . . . . ?
C18 C19 C24 C25 -3.3(14) . . . . ?
C19 C20 C21 C22 -0.8(14) . . . . ?
C19 C24 C25 N7 149.3(9) . . . . ?
C20 C19 C24 C23 0.5(15) . . . . ?
C20 C19 C24 C25 176.8(8) . . . . ?
C20 C21 C22 C23 0.2(13) . . . . ?
C21 C22 C23 C24 0.8(14) . . . . ?
C22 C23 C24 C19 -1.2(14) . . . . ?
C22 C23 C24 C25 -177.5(8) . . . . ?
C23 C24 C25 N7 -34.4(12) . . . . ?
C24 C19 C20 C21 0.5(14) . . . . ?
C25 N7 C26 N8 -178.0(8) . . . . ?
C25 N7 C27 C28 177.4(8) . . . . ?
C26 N7 C25 C24 93.0(11) . . . . ?
C26 N7 C27 C28 -1.1(10) . . . . ?
C26 N8 C28 C27 -1.1(10) . . . . ?
C27 N7 C25 C24 -85.2(11) . . . . ?
C27 N7 C26 N8 0.5(10) . . . . ?
C28 N8 C26 N7 0.3(10) . . . . ?

loop_
_twin_individual_id
_twin_individual_mass_fraction_refined
1 0.5873(14)
2 0.4127(14)
